data_9007890
loop_
_publ_author_name
'Redhammer, G. J.'
'Roth, G.'

_publ_section_title
;
 LiInSiO4: a new monovalent-trivalent olivine
;
_journal_name_full 'Acta Crystallographica, Section C'
_journal_page_first i38
_journal_page_last i40
_journal_paper_doi 10.1107/S0108270103006346
_journal_volume 59
_journal_year 2003
_chemical_formula_structural LiInSiO4
_chemical_formula_sum 'In Li O4 Si'
_space_group_IT_number 62
_symmetry_space_group_name_Hall '-P 2c 2ab'
_symmetry_space_group_name_H-M 'P b n m'
_cell_angle_alpha 90
_cell_angle_beta 90
_cell_angle_gamma 90
_cell_length_a 4.8448
_cell_length_b 10.5043
_cell_length_c 6.0634
_cell_formula_units_Z 4
_cell_volume 308.574
_exptl_crystal_density_diffrn 4.603
_cod_original_formula_sum 'Li In Si O4'
_cod_database_code 9007890

loop_
_symmetry_equiv_pos_as_xyz
x,y,z
x,y,1/2-z
-x,-y,1/2+z
1/2+x,1/2-y,1/2+z
1/2-x,1/2+y,1/2-z
1/2-x,1/2+y,z
1/2+x,1/2-y,-z
-x,-y,-z

loop_
_atom_site_aniso_label
_atom_site_aniso_U_11
_atom_site_aniso_U_22
_atom_site_aniso_U_33
_atom_site_aniso_U_12
_atom_site_aniso_U_13
_atom_site_aniso_U_23
Li1 0.01900 0.02200 0.01800 -0.00200 -0.00600 -0.00400
In2 0.00651 0.00460 0.00373 0.00013 0.00000 0.00000
Si 0.00650 0.00420 0.00440 -0.00030 0.00000 0.00000
O1 0.00740 0.00580 0.00770 -0.00100 0.00000 0.00000
O2 0.00770 0.00420 0.01070 -0.00120 0.00000 0.00000
O3 0.00850 0.00950 0.00570 0.00180 0.00080 0.00120

loop_
_atom_site_label
_atom_site_fract_x
_atom_site_fract_y
_atom_site_fract_z
_atom_site_U_iso_or_equiv
Li1 0.00000 0.00000 0.00000 0.01960
In2 0.97826 0.27571 0.25000 0.00495
Si 0.42410 0.08917 0.25000 0.00502
O1 0.75350 0.09830 0.25000 0.00700
O2 0.29480 -0.05370 0.25000 0.00750
O3 0.27170 0.16396 0.04220 0.00790

_cod_duplicate_entry 2013357
